data_4087138
loop_
_publ_author_name
'Lei, Hu'
'Aly, Shawkat M.'
'Karsenti, Paul-Ludovic'
'Fortin, Daniel'
'Harvey, Pierre D.'

_publ_section_title
;
 Luminescent Organometallic Complexes Built upon the Nonemissive
 Azophenine
;
_journal_issue 3
_journal_name_full Organometallics
_journal_page_first 572
_journal_paper_doi 10.1021/acs.organomet.6b00789
_journal_volume 36
_journal_year 2017
_chemical_compound_source 'synthesis as described'
_chemical_formula_moiety 'C44 H40 N4 Si2'
_chemical_formula_sum 'C22 H20 N2 Si'
_chemical_formula_weight 340.49
_chemical_name_systematic
;
 ?
;
_space_group_IT_number 60
_symmetry_cell_setting orthorhombic
_symmetry_Int_Tables_number 60
_symmetry_space_group_name_Hall '-P 2n 2ab'
_symmetry_space_group_name_H-M 'P b c n'
_atom_sites_solution_hydrogens geom
_atom_sites_solution_primary direct
_atom_sites_solution_secondary difmap
_audit_conform_dict_location ftp://ftp.iucr.org/pub/cif_core.dic
_audit_conform_dict_name cif_core.dic
_audit_conform_dict_version 2.4
_audit_creation_date 2016-08-12T11:43:50-00:00
_audit_creation_method 'WinGX routine CIF_UPDATE'
_cell_angle_alpha 90
_cell_angle_beta 90
_cell_angle_gamma 90
_cell_formula_units_Z 8
_cell_length_a 27.4912(6)
_cell_length_b 12.6235(3)
_cell_length_c 11.0362(2)
_cell_measurement_reflns_used 9896
_cell_measurement_temperature 173(2)
_cell_measurement_theta_max 70.2844
_cell_measurement_theta_min 3.2151
_cell_measurement_wavelength 1.54186
_cell_volume 3829.95(14)
_computing_cell_refinement 'SAINT V8.27B integration software'
_computing_data_collection 'Bruker APEX2 software'
_computing_data_reduction 'SORTAV (Blessing, 1995)'
_computing_molecular_graphics 'Ortep-3 for Windows (Farrugia, 1997)'
_computing_publication_material 'WinGX publication routines (Farrugia, 1999)'
_computing_structure_refinement 'SHELXL-97 (Sheldrick, 2008)'
_diffrn_ambient_temperature 173(2)
_diffrn_detector 'APEX-II CCD'
_diffrn_measured_fraction_theta_full 0.997
_diffrn_measured_fraction_theta_max 0.987
_diffrn_measurement_device '\k-geometry diffractometer'
_diffrn_measurement_device_type 'Bruker APEX-II'
_diffrn_measurement_method '\f or \w oscillation scans'
_diffrn_orient_matrix_type 'x-axis to radiation source'
_diffrn_orient_matrix_UB_11 0.198372E-1
_diffrn_orient_matrix_UB_12 -0.71188E-1
_diffrn_orient_matrix_UB_13 0.138283E-1
_diffrn_orient_matrix_UB_21 0.713072E-2
_diffrn_orient_matrix_UB_22 0.320515E-1
_diffrn_orient_matrix_UB_23 0.331415E-1
_diffrn_orient_matrix_UB_31 -0.88125E-1
_diffrn_orient_matrix_UB_32 -0.134311E-1
_diffrn_orient_matrix_UB_33 0.579447E-2
_diffrn_radiation_monochromator graphite
_diffrn_radiation_probe x-ray
_diffrn_radiation_type CuK\a
_diffrn_radiation_wavelength 1.54178
_diffrn_reflns_av_R_equivalents 0.2093
_diffrn_reflns_av_unetI/netI 0.08
_diffrn_reflns_limit_h_max 33
_diffrn_reflns_limit_h_min -33
_diffrn_reflns_limit_k_max 15
_diffrn_reflns_limit_k_min -15
_diffrn_reflns_limit_l_max 11
_diffrn_reflns_limit_l_min -13
_diffrn_reflns_number 45530
_diffrn_reflns_reduction_process
;
 Scaled and merged with Sortav
 R.H. Blessing, (1987) Cryst. Rev. 1, 3-58
 R.H. Blessing, (1989) J. Appl. Cryst. 22, 396-397
;
_diffrn_reflns_theta_full 70
_diffrn_reflns_theta_max 70.86
_diffrn_reflns_theta_min 3.21
_diffrn_source 'sealed x-ray tube'
_exptl_absorpt_coefficient_mu 1.109
_exptl_absorpt_correction_T_max 0.753
_exptl_absorpt_correction_T_min 0.423
_exptl_absorpt_correction_type multi-scan
_exptl_absorpt_process_details
;
SADABS-2012/1 - Bruker AXS area detector scaling and absorption correction
;
_exptl_crystal_colour purple
_exptl_crystal_density_diffrn 1.181
_exptl_crystal_density_method 'not measured'
_exptl_crystal_description plate
_exptl_crystal_F_000 1440
_exptl_crystal_size_max 0.44
_exptl_crystal_size_mid 0.25
_exptl_crystal_size_min 0.01
_refine_diff_density_max 0.738
_refine_diff_density_min -0.461
_refine_diff_density_rms 0.068
_refine_ls_extinction_method none
_refine_ls_goodness_of_fit_ref 1.045
_refine_ls_hydrogen_treatment mixed
_refine_ls_matrix_type full
_refine_ls_number_parameters 233
_refine_ls_number_reflns 3656
_refine_ls_number_restraints 0
_refine_ls_restrained_S_all 1.045
_refine_ls_R_factor_all 0.1439
_refine_ls_R_factor_gt 0.0772
_refine_ls_shift/su_max 0
_refine_ls_shift/su_mean 0
_refine_ls_structure_factor_coef Fsqd
_refine_ls_weighting_details 'calc w=1/[\s^2^(Fo^2^)+(0.1185P)^2^+2.0530P] where P=(Fo^2^+2Fc^2^)/3'
_refine_ls_weighting_scheme calc
_refine_ls_wR_factor_gt 0.1975
_refine_ls_wR_factor_ref 0.2405
_reflns_number_gt 2056
_reflns_number_total 3656
_reflns_threshold_expression >2\s(I)
_cod_data_source_file om6b00789_si_002.cif
_cod_data_source_block cu_harvey_lh_2_5
_cod_database_code 4087138

loop_
_symmetry_equiv_pos_as_xyz
'x, y, z'
'x+1/2, -y+1/2, -z'
'-x, y, -z+1/2'
'-x+1/2, -y+1/2, z+1/2'
'-x, -y, -z'
'-x-1/2, y-1/2, z'
'x, -y, z-1/2'
'x-1/2, y-1/2, -z-1/2'

loop_
_atom_site_label
_atom_site_type_symbol
_atom_site_fract_x
_atom_site_fract_y
_atom_site_fract_z
_atom_site_U_iso_or_equiv
_atom_site_adp_type
_atom_site_occupancy
_atom_site_symmetry_multiplicity
_atom_site_calc_flag
_atom_site_refinement_flags
C1 C 0.96757(13) 0.4771(3) 0.5981(3) 0.0304(9) Uani 1 1 d .
C2 C 0.99950(14) 0.3938(3) 0.5435(3) 0.0316(9) Uani 1 1 d .
C3 C 1.03166(14) 0.4240(3) 0.4472(3) 0.0321(9) Uani 1 1 d .
H3 H 1.0531 0.3725 0.4143 0.038 Uiso 1 1 calc R
C4 C 1.02106(14) 0.2124(3) 0.5487(3) 0.0335(9) Uani 1 1 d .
C5 C 1.01666(16) 0.1748(3) 0.4296(3) 0.0414(10) Uani 1 1 d .
H5 H 0.9966 0.2114 0.3735 0.05 Uiso 1 1 calc R
C6 C 1.04140(16) 0.0845(3) 0.3930(3) 0.0416(10) Uani 1 1 d .
H6 H 1.0374 0.0592 0.3126 0.05 Uiso 1 1 calc R
C7 C 1.07162(15) 0.0309(3) 0.4713(3) 0.0368(10) Uani 1 1 d .
C8 C 1.07573(16) 0.0674(3) 0.5922(3) 0.0404(10) Uani 1 1 d .
H8 H 1.0963 0.0312 0.6477 0.048 Uiso 1 1 calc R
C9 C 1.05003(16) 0.1551(3) 0.6294(3) 0.0385(10) Uani 1 1 d .
H9 H 1.052 0.1771 0.7116 0.046 Uiso 1 1 calc R
C10 C 1.09928(16) -0.0604(3) 0.4339(3) 0.0421(10) Uani 1 1 d .
C11 C 1.12289(18) -0.1323(4) 0.4019(4) 0.0540(12) Uani 1 1 d .
H11 H 1.1421 -0.1907 0.376 0.065 Uiso 1 1 calc R
C12 C 0.90941(13) 0.4894(3) 0.7734(3) 0.0325(9) Uani 1 1 d .
C13 C 0.87672(16) 0.4275(3) 0.8363(3) 0.0435(10) Uani 1 1 d .
H13 H 0.8747 0.3539 0.819 0.052 Uiso 1 1 calc R
C14 C 0.84671(16) 0.4705(4) 0.9242(4) 0.0462(11) Uani 1 1 d .
H14 H 0.8245 0.4261 0.9665 0.055 Uiso 1 1 calc R
C15 C 0.84873(14) 0.5779(3) 0.9512(3) 0.0372(10) Uani 1 1 d .
C16 C 0.88294(15) 0.6395(3) 0.8905(3) 0.0401(10) Uani 1 1 d .
H16 H 0.8857 0.7126 0.9098 0.048 Uiso 1 1 calc R
C17 C 0.91285(14) 0.5969(3) 0.8034(3) 0.0370(10) Uani 1 1 d .
H17 H 0.9359 0.6406 0.7633 0.044 Uiso 1 1 calc R
C18 C 0.81468(16) 0.6232(3) 1.0355(3) 0.0437(11) Uani 1 1 d .
C19 C 0.78347(17) 0.6584(4) 1.1013(4) 0.0510(12) Uani 1 1 d .
C20 C 0.7193(2) 0.6383(5) 1.3213(5) 0.0825(18) Uani 1 1 d .
H20A H 0.7166 0.5628 1.3016 0.124 Uiso 1 1 calc R
H20B H 0.6889 0.6625 1.3585 0.124 Uiso 1 1 calc R
H20C H 0.7463 0.6491 1.378 0.124 Uiso 1 1 calc R
C21 C 0.6776(2) 0.6987(6) 1.0807(7) 0.103(2) Uani 1 1 d .
H21A H 0.6855 0.7272 1.0005 0.155 Uiso 1 1 calc R
H21B H 0.6499 0.7374 1.1145 0.155 Uiso 1 1 calc R
H21C H 0.6694 0.6235 1.0735 0.155 Uiso 1 1 calc R
C23 C 0.7416(2) 0.8545(5) 1.2076(6) 0.0866(19) Uani 1 1 d .
H23A H 0.7663 0.8631 1.271 0.13 Uiso 1 1 calc R
H23B H 0.7113 0.8887 1.2332 0.13 Uiso 1 1 calc R
H23C H 0.7532 0.8873 1.1324 0.13 Uiso 1 1 calc R
N1 N 0.93916(14) 0.4397(3) 0.6891(3) 0.0383(9) Uani 1 1 d .
N2 N 0.99542(12) 0.3004(2) 0.5916(2) 0.0355(8) Uani 1 1 d .
Si1 Si 0.73064(5) 0.71397(12) 1.18186(13) 0.0604(5) Uani 1 1 d .
H1 H 0.9408(12) 0.386(3) 0.696(3) 0.008(10) Uiso 1 1 d .

loop_
_atom_site_aniso_label
_atom_site_aniso_U_11
_atom_site_aniso_U_22
_atom_site_aniso_U_33
_atom_site_aniso_U_23
_atom_site_aniso_U_13
_atom_site_aniso_U_12
C1 0.039(2) 0.031(2) 0.0212(15) 0.0004(15) -0.0013(14) 0.0028(17)
C2 0.043(2) 0.030(2) 0.0215(15) -0.0022(15) -0.0047(15) 0.0036(17)
C3 0.041(2) 0.034(2) 0.0208(15) -0.0013(15) -0.0003(15) 0.0058(18)
C4 0.046(2) 0.028(2) 0.0268(17) 0.0023(16) 0.0031(16) 0.0022(18)
C5 0.057(3) 0.040(3) 0.0272(17) -0.0016(18) -0.0040(18) 0.006(2)
C6 0.060(3) 0.038(2) 0.0261(18) -0.0065(17) -0.0019(17) 0.006(2)
C7 0.051(3) 0.031(2) 0.0291(17) -0.0032(16) 0.0038(17) 0.0054(19)
C8 0.054(3) 0.038(3) 0.0283(18) 0.0039(17) -0.0023(18) 0.007(2)
C9 0.062(3) 0.032(2) 0.0221(16) -0.0006(16) 0.0007(17) -0.001(2)
C10 0.055(3) 0.042(3) 0.0295(18) 0.0008(19) -0.0012(18) 0.003(2)
C11 0.070(3) 0.046(3) 0.045(2) -0.003(2) 0.002(2) 0.020(3)
C12 0.039(2) 0.036(2) 0.0222(15) -0.0001(16) 0.0005(15) 0.0040(18)
C13 0.060(3) 0.035(2) 0.0355(19) -0.0035(18) 0.0041(19) -0.004(2)
C14 0.050(3) 0.050(3) 0.039(2) -0.003(2) 0.0098(19) -0.006(2)
C15 0.042(2) 0.044(3) 0.0258(17) -0.0023(17) 0.0017(16) 0.0084(19)
C16 0.050(3) 0.038(2) 0.0328(18) -0.0025(17) 0.0016(17) 0.003(2)
C17 0.045(3) 0.040(2) 0.0258(17) -0.0029(17) 0.0029(16) -0.0017(19)
C18 0.053(3) 0.044(3) 0.0344(19) -0.0013(19) 0.0034(19) -0.002(2)
C19 0.059(3) 0.052(3) 0.041(2) -0.005(2) 0.008(2) 0.004(2)
C20 0.099(5) 0.069(4) 0.080(4) 0.006(3) 0.042(3) 0.014(3)
C21 0.057(4) 0.110(6) 0.142(6) -0.005(5) -0.004(4) -0.002(4)
C23 0.100(5) 0.071(4) 0.089(4) -0.015(3) 0.031(4) 0.002(3)
N1 0.059(3) 0.024(2) 0.0313(17) -0.0005(16) 0.0076(15) 0.0042(18)
N2 0.052(2) 0.0322(19) 0.0225(14) -0.0024(14) 0.0022(13) 0.0062(15)
Si1 0.0613(9) 0.0553(9) 0.0647(8) -0.0061(7) 0.0214(7) 0.0047(7)

loop_
_atom_type_symbol
_atom_type_description
_atom_type_scat_dispersion_real
_atom_type_scat_dispersion_imag
_atom_type_scat_source
C C 0.0181 0.0091 'International Tables Vol C Tables 4.2.6.8 and 6.1.1.4'
H H 0 0 'International Tables Vol C Tables 4.2.6.8 and 6.1.1.4'
N N 0.0311 0.018 'International Tables Vol C Tables 4.2.6.8 and 6.1.1.4'
Si Si 0.2541 0.3302 'International Tables Vol C Tables 4.2.6.8 and 6.1.1.4'

loop_
_geom_angle_atom_site_label_1
_geom_angle_atom_site_label_2
_geom_angle_atom_site_label_3
_geom_angle
_geom_angle_site_symmetry_1
C3 C1 N1 127.4(4) 5_766
C3 C1 C2 119.6(3) 5_766
N1 C1 C2 113.0(3) .
N2 C2 C3 126.7(4) .
N2 C2 C1 115.1(3) .
C3 C2 C1 118.2(3) .
C1 C3 C2 122.2(4) 5_766
C1 C3 H3 118.9 5_766
C2 C3 H3 118.9 .
N2 C4 C9 118.8(3) .
N2 C4 C5 122.9(3) .
C9 C4 C5 118.2(4) .
C6 C5 C4 120.5(4) .
C6 C5 H5 119.7 .
C4 C5 H5 119.7 .
C7 C6 C5 121.1(3) .
C7 C6 H6 119.4 .
C5 C6 H6 119.4 .
C6 C7 C8 118.7(4) .
C6 C7 C10 122.1(3) .
C8 C7 C10 119.2(4) .
C9 C8 C7 120.2(4) .
C9 C8 H8 119.9 .
C7 C8 H8 119.9 .
C8 C9 C4 121.2(3) .
C8 C9 H9 119.4 .
C4 C9 H9 119.4 .
C11 C10 C7 177.8(5) .
C10 C11 H11 180 .
C13 C12 N1 117.8(4) .
C13 C12 C17 118.3(3) .
N1 C12 C17 123.8(4) .
C12 C13 C14 121.3(4) .
C12 C13 H13 119.3 .
C14 C13 H13 119.3 .
C13 C14 C15 120.6(4) .
C13 C14 H14 119.7 .
C15 C14 H14 119.7 .
C16 C15 C14 118.0(4) .
C16 C15 C18 121.9(4) .
C14 C15 C18 120.0(4) .
C17 C16 C15 121.4(4) .
C17 C16 H16 119.3 .
C15 C16 H16 119.3 .
C16 C17 C12 120.3(4) .
C16 C17 H17 119.9 .
C12 C17 H17 119.9 .
C19 C18 C15 175.4(5) .
C18 C19 Si1 171.9(4) .
Si1 C20 H20A 109.5 .
Si1 C20 H20B 109.5 .
H20A C20 H20B 109.5 .
Si1 C20 H20C 109.5 .
H20A C20 H20C 109.5 .
H20B C20 H20C 109.5 .
Si1 C21 H21A 109.5 .
Si1 C21 H21B 109.5 .
H21A C21 H21B 109.5 .
Si1 C21 H21C 109.5 .
H21A C21 H21C 109.5 .
H21B C21 H21C 109.5 .
Si1 C23 H23A 109.5 .
Si1 C23 H23B 109.5 .
H23A C23 H23B 109.5 .
Si1 C23 H23C 109.5 .
H23A C23 H23C 109.5 .
H23B C23 H23C 109.5 .
C1 N1 C12 132.7(4) .
C1 N1 H1 113(3) .
C12 N1 H1 115(3) .
C2 N2 C4 122.7(3) .
C23 Si1 C20 113.8(3) .
C23 Si1 C19 108.4(3) .
C20 Si1 C19 109.9(2) .
C23 Si1 C21 109.1(3) .
C20 Si1 C21 108.5(3) .
C19 Si1 C21 106.9(3) .

loop_
_geom_bond_atom_site_label_1
_geom_bond_atom_site_label_2
_geom_bond_distance
_geom_bond_site_symmetry_2
C1 C3 1.344(5) 5_766
C1 N1 1.357(5) .
C1 C2 1.496(5) .
C2 N2 1.298(5) .
C2 C3 1.435(5) .
C3 C1 1.344(5) 5_766
C3 H3 0.95 .
C4 N2 1.399(5) .
C4 C9 1.397(5) .
C4 C5 1.403(5) .
C5 C6 1.387(6) .
C5 H5 0.95 .
C6 C7 1.377(5) .
C6 H6 0.95 .
C7 C8 1.416(5) .
C7 C10 1.441(6) .
C8 C9 1.376(5) .
C8 H8 0.95 .
C9 H9 0.95 .
C10 C11 1.170(6) .
C11 H11 0.95 .
C12 C13 1.378(5) .
C12 N1 1.389(5) .
C12 C17 1.400(6) .
C13 C14 1.384(5) .
C13 H13 0.95 .
C14 C15 1.389(6) .
C14 H14 0.95 .
C15 C16 1.392(5) .
C15 C18 1.439(5) .
C16 C17 1.375(5) .
C16 H16 0.95 .
C17 H17 0.95 .
C18 C19 1.209(6) .
C19 Si1 1.842(5) .
C20 Si1 1.838(5) .
C20 H20A 0.98 .
C20 H20B 0.98 .
C20 H20C 0.98 .
C21 Si1 1.846(6) .
C21 H21A 0.98 .
C21 H21B 0.98 .
C21 H21C 0.98 .
C23 Si1 1.822(6) .
C23 H23A 0.98 .
C23 H23B 0.98 .
C23 H23C 0.98 .
N1 H1 0.69(3) .

loop_
_geom_torsion_atom_site_label_1
_geom_torsion_atom_site_label_2
_geom_torsion_atom_site_label_3
_geom_torsion_atom_site_label_4
_geom_torsion
_geom_torsion_site_symmetry_1
_geom_torsion_site_symmetry_4
C3 C1 C2 N2 -178.5(3) 5_766 .
N1 C1 C2 N2 -0.5(5) . .
C3 C1 C2 C3 2.6(5) 5_766 .
N1 C1 C2 C3 -179.3(3) . .
N2 C2 C3 C1 178.6(4) . 5_766
C1 C2 C3 C1 -2.7(6) . 5_766
N2 C4 C5 C6 -177.3(4) . .
C9 C4 C5 C6 -1.4(6) . .
C4 C5 C6 C7 -1.5(7) . .
C5 C6 C7 C8 2.3(6) . .
C5 C6 C7 C10 -177.3(4) . .
C6 C7 C8 C9 -0.4(6) . .
C10 C7 C8 C9 179.3(4) . .
C7 C8 C9 C4 -2.6(6) . .
N2 C4 C9 C8 179.5(4) . .
C5 C4 C9 C8 3.4(6) . .
C6 C7 C10 C11 83(12) . .
C8 C7 C10 C11 -97(12) . .
N1 C12 C13 C14 178.2(4) . .
C17 C12 C13 C14 2.1(6) . .
C12 C13 C14 C15 0.2(6) . .
C13 C14 C15 C16 -2.3(6) . .
C13 C14 C15 C18 174.9(4) . .
C14 C15 C16 C17 2.2(6) . .
C18 C15 C16 C17 -175.0(4) . .
C15 C16 C17 C12 0.1(6) . .
C13 C12 C17 C16 -2.3(5) . .
N1 C12 C17 C16 -178.1(4) . .
C16 C15 C18 C19 122(6) . .
C14 C15 C18 C19 -55(6) . .
C15 C18 C19 Si1 -32(8) . .
C3 C1 N1 C12 -11.5(7) 5_766 .
C2 C1 N1 C12 170.6(4) . .
C13 C12 N1 C1 165.4(4) . .
C17 C12 N1 C1 -18.8(7) . .
C3 C2 N2 C4 -3.9(6) . .
C1 C2 N2 C4 177.4(3) . .
C9 C4 N2 C2 124.8(4) . .
C5 C4 N2 C2 -59.3(6) . .
C18 C19 Si1 C23 -99(3) . .
C18 C19 Si1 C20 136(3) . .
C18 C19 Si1 C21 18(3) . .
